data_2219217
loop_
_publ_author_name
'Li, Yu-Feng'
'Jian, Fang-Fang'

_publ_section_title
<i>N</i>^2^,<i>N</i>^2^,<i>N</i>^4^,<i>N</i>^4^,<i>N</i>^6^,<i>N</i>^6^-Hexapropyl-1,3,5-triazine-2,4,6-triamine
_journal_coeditor_code AT2607
_journal_issue 9
_journal_name_full 'Acta Crystallographica Section E'
_journal_page_first o1744
_journal_paper_doi 10.1107/S1600536808025166
_journal_volume 64
_journal_year 2008
_chemical_formula_iupac 'C21 H42 N6'
_chemical_formula_moiety 'C21 H42 N6'
_chemical_formula_sum 'C21 H42 N6'
_chemical_formula_weight 378.61
_chemical_name_systematic
;
N^2^,N^2^,N^4^,N^4^,N^6^,N^6^-Hexapropyl-1,3,5-triazine-2,4,6-triamine
;
_space_group_IT_number 2
_symmetry_cell_setting triclinic
_symmetry_space_group_name_Hall '-P 1'
_symmetry_space_group_name_H-M 'P -1'
_atom_sites_solution_hydrogens geom
_atom_sites_solution_primary direct
_atom_sites_solution_secondary difmap
_audit_creation_method SHELXL-97
_cell_angle_alpha 116.57(2)
_cell_angle_beta 96.94(4)
_cell_angle_gamma 106.81(3)
_cell_formula_units_Z 2
_cell_length_a 9.847(2)
_cell_length_b 12.044(2)
_cell_length_c 12.910(3)
_cell_measurement_reflns_used 5779
_cell_measurement_temperature 295(2)
_cell_measurement_theta_max 26.76
_cell_measurement_theta_min 1.87
_cell_volume 1253.7(7)
_computing_cell_refinement 'XSCANS (Bruker, 1996)'
_computing_data_collection 'XSCANS (Bruker, 1996)'
_computing_data_reduction 'SHELXTL (Sheldrick, 2008)'
_computing_molecular_graphics 'SHELXTL (Sheldrick, 2008)'
_computing_publication_material 'SHELXTL (Sheldrick, 2008)'
_computing_structure_refinement 'SHELXL97 (Sheldrick, 2008)'
_computing_structure_solution 'SHELXS97 (Sheldrick, 2008)'
_diffrn_ambient_temperature 295(2)
_diffrn_measured_fraction_theta_full 0.979
_diffrn_measured_fraction_theta_max 0.979
_diffrn_measurement_device_type 'Bruker P4'
_diffrn_measurement_method \w
_diffrn_radiation_monochromator graphite
_diffrn_radiation_source 'sealed tube'
_diffrn_radiation_type MoK\a
_diffrn_radiation_wavelength 0.71073
_diffrn_reflns_av_R_equivalents 0.0188
_diffrn_reflns_av_sigmaI/netI 0.0607
_diffrn_reflns_limit_h_max 11
_diffrn_reflns_limit_h_min 0
_diffrn_reflns_limit_k_max 14
_diffrn_reflns_limit_k_min -14
_diffrn_reflns_limit_l_max 15
_diffrn_reflns_limit_l_min -15
_diffrn_reflns_number 5686
_diffrn_reflns_theta_full 26.97
_diffrn_reflns_theta_max 26.97
_diffrn_reflns_theta_min 1.84
_diffrn_standards_decay_% 0
_diffrn_standards_interval_count 100
_diffrn_standards_interval_time 0
_diffrn_standards_number 3
_exptl_absorpt_coefficient_mu 0.061
_exptl_absorpt_correction_T_max 0.9921
_exptl_absorpt_correction_T_min 0.9806
_exptl_absorpt_correction_type multi-scan
_exptl_absorpt_process_details '(DENZO-SMN; Otwinowski & Minor, 1997)'
_exptl_crystal_colour colourless
_exptl_crystal_density_diffrn 1.003
_exptl_crystal_density_method 'not measured'
_exptl_crystal_description prism
_exptl_crystal_F_000 420
_exptl_crystal_size_max 0.32
_exptl_crystal_size_mid 0.24
_exptl_crystal_size_min 0.13
_refine_diff_density_max 0.317
_refine_diff_density_min -0.174
_refine_ls_extinction_coef 0.061(3)
_refine_ls_extinction_expression Fc^*^=kFc[1+0.001xFc^2^\l^3^/sin(2\q)]^-1/4^
_refine_ls_extinction_method 'SHELXL97 (Sheldrick, 2008)'
_refine_ls_goodness_of_fit_ref 1.003
_refine_ls_hydrogen_treatment constr
_refine_ls_matrix_type full
_refine_ls_number_parameters 245
_refine_ls_number_reflns 5364
_refine_ls_number_restraints 0
_refine_ls_restrained_S_all 1.003
_refine_ls_R_factor_all 0.1938
_refine_ls_R_factor_gt 0.0674
_refine_ls_shift/su_max 0.000
_refine_ls_shift/su_mean 0.000
_refine_ls_structure_factor_coef Fsqd
_refine_ls_weighting_details
; calc
1/[\s^2^(Fo^2^)+0.5P+(0.04P)^2^+sin\q/\l], where P = 0.5Fo^2^ + 0.5Fc^2^
;
_refine_ls_weighting_scheme calc
_refine_ls_wR_factor_gt 0.1412
_refine_ls_wR_factor_ref 0.1792
_reflns_number_gt 1966
_reflns_number_total 5364
_reflns_threshold_expression I>2\s(I)
_cod_data_source_file at2607.cif
_cod_data_source_block I
_cod_database_code 2219217
_cod_database_fobs_code 2219217

loop_
_symmetry_equiv_pos_as_xyz
'x, y, z'
'-x, -y, -z'

loop_
_atom_site_type_symbol
_atom_site_label
_atom_site_fract_x
_atom_site_fract_y
_atom_site_fract_z
_atom_site_U_iso_or_equiv
_atom_site_adp_type
_atom_site_calc_flag
_atom_site_refinement_flags
_atom_site_occupancy
N N1 0.4912(3) 0.6819(2) 0.6032(2) 0.0771(7) Uani d . 1
N N2 0.0405(3) 0.3446(2) 0.5011(2) 0.0786(7) Uani d . 1
N N3 0.1842(3) 0.4375(3) 0.2129(2) 0.0921(8) Uani d . 1
N N4 0.3388(3) 0.5651(2) 0.4067(2) 0.0706(7) Uani d . 1
N N5 0.2667(3) 0.5137(2) 0.55636(19) 0.0705(6) Uani d . 1
N N6 0.1080(3) 0.3826(2) 0.3515(2) 0.0713(7) Uani d . 1
C C1 0.5019(5) 0.8038(5) 0.9325(3) 0.1492(17) Uani d . 1
H H1A 0.4615 0.8624 0.9856 0.224 Uiso calc R 1
H H1B 0.6076 0.8398 0.9664 0.224 Uiso calc R 1
H H1C 0.4595 0.7162 0.9231 0.224 Uiso calc R 1
C C2 0.4656(4) 0.7929(4) 0.8097(3) 0.1069(11) Uani d . 1
H H2A 0.3589 0.7575 0.7757 0.128 Uiso calc R 1
H H2B 0.5069 0.8817 0.8192 0.128 Uiso calc R 1
C C3 0.5281(3) 0.7023(3) 0.7252(3) 0.0900(10) Uani d . 1
H H3A 0.6352 0.7404 0.7584 0.108 Uiso calc R 1
H H3B 0.4909 0.6156 0.7201 0.108 Uiso calc R 1
C C4 0.6951(4) 0.9729(4) 0.5583(4) 0.1302(14) Uani d . 1
H H4A 0.6774 1.0520 0.5724 0.195 Uiso calc R 1
H H4B 0.6883 0.9206 0.4745 0.195 Uiso calc R 1
H H4C 0.7923 0.9987 0.6075 0.195 Uiso calc R 1
C C5 0.5798(4) 0.8894(3) 0.5909(3) 0.1069(11) Uani d . 1
H H5A 0.5856 0.9435 0.6752 0.128 Uiso calc R 1
H H5B 0.4817 0.8650 0.5420 0.128 Uiso calc R 1
C C6 0.6005(3) 0.7640(3) 0.5718(3) 0.0853(9) Uani d . 1
H H6A 0.5946 0.7102 0.4874 0.102 Uiso calc R 1
H H6B 0.6990 0.7888 0.6202 0.102 Uiso calc R 1
C C7 0.1670(5) 0.3639(5) 0.8037(3) 0.1554(18) Uani d . 1
H H7A 0.2222 0.3208 0.8272 0.233 Uiso calc R 1
H H7B 0.0717 0.3407 0.8172 0.233 Uiso calc R 1
H H7C 0.2201 0.4598 0.8510 0.233 Uiso calc R 1
C C8 0.1462(5) 0.3165(4) 0.6678(3) 0.1200(13) Uani d . 1
H H8A 0.2426 0.3380 0.6538 0.144 Uiso calc R 1
H H8B 0.0932 0.2196 0.6200 0.144 Uiso calc R 1
C C9 0.0622(4) 0.3824(3) 0.6288(3) 0.0927(10) Uani d . 1
H H9A -0.0341 0.3594 0.6426 0.111 Uiso calc R 1
H H9B 0.1146 0.4792 0.6790 0.111 Uiso calc R 1
C C10 -0.2179(5) -0.0011(4) 0.2490(4) 0.1599(18) Uani d . 1
H H10A -0.2036 -0.0841 0.2094 0.240 Uiso calc R 1
H H10B -0.2402 0.0254 0.1912 0.240 Uiso calc R 1
H H10C -0.2987 -0.0133 0.2830 0.240 Uiso calc R 1
C C11 -0.0829(4) 0.1031(4) 0.3453(3) 0.1207(13) Uani d . 1
H H11A -0.0013 0.1139 0.3107 0.145 Uiso calc R 1
H H11B -0.0596 0.0749 0.4024 0.145 Uiso calc R 1
C C12 -0.0979(3) 0.2375(3) 0.4121(3) 0.0880(9) Uani d . 1
H H12A -0.1298 0.2618 0.3539 0.106 Uiso calc R 1
H H12B -0.1737 0.2286 0.4526 0.106 Uiso calc R 1
C C13 -0.1129(5) 0.1115(4) -0.0532(4) 0.1646(19) Uani d . 1
H H13A -0.1114 0.0240 -0.1008 0.247 Uiso calc R 1
H H13B -0.1299 0.1473 -0.1045 0.247 Uiso calc R 1
H H13C -0.1910 0.1045 -0.0157 0.247 Uiso calc R 1
C C14 0.0419(5) 0.2090(4) 0.0485(4) 0.1355(15) Uani d . 1
H H14A 0.0606 0.1727 0.0999 0.163 Uiso calc R 1
H H14B 0.1213 0.2167 0.0113 0.163 Uiso calc R 1
C C15 0.0374(4) 0.3384(4) 0.1194(3) 0.1107(12) Uani d . 1
H H15A -0.0391 0.3305 0.1594 0.133 Uiso calc R 1
H H15B 0.0122 0.3714 0.0666 0.133 Uiso calc R 1
C C16 0.4074(6) 0.7152(5) 0.1645(5) 0.194(2) Uani d . 1
H H16A 0.3964 0.7963 0.1762 0.291 Uiso calc R 1
H H16B 0.4037 0.6610 0.0818 0.291 Uiso calc R 1
H H16C 0.5010 0.7376 0.2169 0.291 Uiso calc R 1
C C17 0.2822(5) 0.6369(4) 0.1941(4) 0.1364(15) Uani d . 1
H H17A 0.2853 0.6916 0.2775 0.164 Uiso calc R 1
H H17B 0.1875 0.6155 0.1423 0.164 Uiso calc R 1
C C18 0.2973(4) 0.5110(3) 0.1757(3) 0.1099(12) Uani d . 1
H H18A 0.2867 0.4537 0.0909 0.132 Uiso calc R 1
H H18B 0.3955 0.5324 0.2224 0.132 Uiso calc R 1
C C19 0.3614(3) 0.5835(3) 0.5187(3) 0.0672(7) Uani d . 1
C C20 0.1420(3) 0.4161(3) 0.4683(3) 0.0672(7) Uani d . 1
C C21 0.2109(4) 0.4625(3) 0.3276(2) 0.0689(7) Uani d . 1

loop_
_atom_site_aniso_label
_atom_site_aniso_U_11
_atom_site_aniso_U_22
_atom_site_aniso_U_33
_atom_site_aniso_U_12
_atom_site_aniso_U_13
_atom_site_aniso_U_23
N1 0.0721(17) 0.0766(16) 0.0648(16) 0.0163(14) 0.0150(14) 0.0306(13)
N2 0.0749(17) 0.0800(17) 0.0733(16) 0.0149(14) 0.0245(14) 0.0413(14)
N3 0.096(2) 0.0876(18) 0.0616(16) 0.0011(16) 0.0113(15) 0.0375(14)
N4 0.0734(17) 0.0688(15) 0.0576(14) 0.0195(14) 0.0176(13) 0.0279(12)
N5 0.0706(16) 0.0686(15) 0.0648(15) 0.0181(13) 0.0186(14) 0.0336(13)
N6 0.0726(17) 0.0701(15) 0.0659(16) 0.0193(13) 0.0201(12) 0.0353(13)
C1 0.172(4) 0.183(4) 0.082(3) 0.065(4) 0.041(3) 0.060(3)
C2 0.108(3) 0.110(3) 0.089(2) 0.042(2) 0.026(2) 0.041(2)
C3 0.074(2) 0.089(2) 0.082(2) 0.0237(18) 0.0119(17) 0.0308(18)
C4 0.128(3) 0.117(3) 0.176(4) 0.043(3) 0.064(3) 0.096(3)
C5 0.110(3) 0.100(3) 0.127(3) 0.045(2) 0.047(2) 0.065(2)
C6 0.064(2) 0.085(2) 0.092(2) 0.0170(17) 0.0177(17) 0.0406(18)
C7 0.208(5) 0.207(5) 0.107(3) 0.106(4) 0.065(3) 0.104(3)
C8 0.142(4) 0.133(3) 0.119(3) 0.072(3) 0.055(3) 0.075(3)
C9 0.090(2) 0.103(2) 0.107(3) 0.039(2) 0.046(2) 0.066(2)
C10 0.134(4) 0.112(3) 0.163(4) 0.019(3) 0.011(3) 0.039(3)
C11 0.099(3) 0.094(3) 0.127(3) 0.010(2) 0.003(2) 0.046(2)
C12 0.074(2) 0.084(2) 0.098(2) 0.0205(18) 0.0306(19) 0.045(2)
C13 0.134(4) 0.126(3) 0.122(3) 0.009(3) -0.016(3) 0.013(3)
C14 0.142(4) 0.134(4) 0.134(3) 0.065(3) 0.048(3) 0.061(3)
C15 0.143(4) 0.098(3) 0.091(3) 0.041(3) 0.043(3) 0.049(2)
C16 0.199(5) 0.192(5) 0.210(5) 0.022(4) 0.079(5) 0.145(5)
C17 0.135(4) 0.155(4) 0.142(4) 0.049(3) 0.046(3) 0.096(3)
C18 0.144(3) 0.092(3) 0.075(2) 0.026(2) 0.019(2) 0.043(2)
C19 0.071(2) 0.0604(17) 0.0604(18) 0.0230(16) 0.0166(16) 0.0252(15)
C20 0.072(2) 0.0647(18) 0.069(2) 0.0267(16) 0.0256(17) 0.0355(16)
C21 0.080(2) 0.0698(18) 0.0536(17) 0.0290(17) 0.0182(16) 0.0295(15)

loop_
_atom_type_symbol
_atom_type_description
_atom_type_scat_dispersion_real
_atom_type_scat_dispersion_imag
_atom_type_scat_source
C C 0.0033 0.0016 'International Tables Vol C Tables 4.2.6.8 and 6.1.1.4'
H H 0.0000 0.0000 'International Tables Vol C Tables 4.2.6.8 and 6.1.1.4'
N N 0.0061 0.0033 'International Tables Vol C Tables 4.2.6.8 and 6.1.1.4'

loop_
_geom_angle_atom_site_label_1
_geom_angle_atom_site_label_2
_geom_angle_atom_site_label_3
_geom_angle
C19 N1 C3 120.5(3)
C19 N1 C6 120.8(2)
C3 N1 C6 118.5(2)
C20 N2 C12 120.5(2)
C20 N2 C9 120.5(3)
C12 N2 C9 118.8(2)
C21 N3 C18 120.8(3)
C21 N3 C15 121.6(3)
C18 N3 C15 117.5(3)
C19 N4 C21 113.6(2)
C20 N5 C19 113.8(2)
C21 N6 C20 113.2(2)
C2 C1 H1A 109.5
C2 C1 H1B 109.5
H1A C1 H1B 109.5
C2 C1 H1C 109.5
H1A C1 H1C 109.5
H1B C1 H1C 109.5
C3 C2 C1 110.5(3)
C3 C2 H2A 109.6
C1 C2 H2A 109.6
C3 C2 H2B 109.6
C1 C2 H2B 109.6
H2A C2 H2B 108.1
N1 C3 C2 113.4(3)
N1 C3 H3A 108.9
C2 C3 H3A 108.9
N1 C3 H3B 108.9
C2 C3 H3B 108.9
H3A C3 H3B 107.7
C5 C4 H4A 109.5
C5 C4 H4B 109.5
H4A C4 H4B 109.5
C5 C4 H4C 109.5
H4A C4 H4C 109.5
H4B C4 H4C 109.5
C6 C5 C4 112.6(3)
C6 C5 H5A 109.1
C4 C5 H5A 109.1
C6 C5 H5B 109.1
C4 C5 H5B 109.1
H5A C5 H5B 107.8
N1 C6 C5 113.8(3)
N1 C6 H6A 108.8
C5 C6 H6A 108.8
N1 C6 H6B 108.8
C5 C6 H6B 108.8
H6A C6 H6B 107.7
C8 C7 H7A 109.5
C8 C7 H7B 109.5
H7A C7 H7B 109.5
C8 C7 H7C 109.5
H7A C7 H7C 109.5
H7B C7 H7C 109.5
C9 C8 C7 110.8(3)
C9 C8 H8A 109.5
C7 C8 H8A 109.5
C9 C8 H8B 109.5
C7 C8 H8B 109.5
H8A C8 H8B 108.1
N2 C9 C8 114.1(3)
N2 C9 H9A 108.7
C8 C9 H9A 108.7
N2 C9 H9B 108.7
C8 C9 H9B 108.7
H9A C9 H9B 107.6
C11 C10 H10A 109.5
C11 C10 H10B 109.5
H10A C10 H10B 109.5
C11 C10 H10C 109.5
H10A C10 H10C 109.5
H10B C10 H10C 109.5
C10 C11 C12 112.3(3)
C10 C11 H11A 109.2
C12 C11 H11A 109.2
C10 C11 H11B 109.2
C12 C11 H11B 109.2
H11A C11 H11B 107.9
N2 C12 C11 112.4(3)
N2 C12 H12A 109.1
C11 C12 H12A 109.1
N2 C12 H12B 109.1
C11 C12 H12B 109.1
H12A C12 H12B 107.8
C14 C13 H13A 109.5
C14 C13 H13B 109.5
H13A C13 H13B 109.5
C14 C13 H13C 109.5
H13A C13 H13C 109.5
H13B C13 H13C 109.5
C15 C14 C13 108.8(4)
C15 C14 H14A 109.9
C13 C14 H14A 109.9
C15 C14 H14B 109.9
C13 C14 H14B 109.9
H14A C14 H14B 108.3
C14 C15 N3 111.3(3)
C14 C15 H15A 109.4
N3 C15 H15A 109.4
C14 C15 H15B 109.4
N3 C15 H15B 109.4
H15A C15 H15B 108.0
C17 C16 H16A 109.5
C17 C16 H16B 109.5
H16A C16 H16B 109.5
C17 C16 H16C 109.5
H16A C16 H16C 109.5
H16B C16 H16C 109.5
C18 C17 C16 110.0(4)
C18 C17 H17A 109.7
C16 C17 H17A 109.7
C18 C17 H17B 109.7
C16 C17 H17B 109.7
H17A C17 H17B 108.2
N3 C18 C17 111.5(3)
N3 C18 H18A 109.3
C17 C18 H18A 109.3
N3 C18 H18B 109.3
C17 C18 H18B 109.3
H18A C18 H18B 108.0
N4 C19 N5 126.1(3)
N4 C19 N1 117.3(3)
N5 C19 N1 116.6(3)
N5 C20 N6 126.5(3)
N5 C20 N2 116.6(3)
N6 C20 N2 116.9(3)
N6 C21 N3 117.1(3)
N6 C21 N4 126.8(3)
N3 C21 N4 116.1(3)

loop_
_geom_bond_atom_site_label_1
_geom_bond_atom_site_label_2
_geom_bond_distance
N1 C19 1.363(3)
N1 C3 1.462(3)
N1 C6 1.466(3)
N2 C20 1.361(3)
N2 C12 1.456(4)
N2 C9 1.469(4)
N3 C21 1.346(3)
N3 C18 1.481(4)
N3 C15 1.505(4)
N4 C19 1.339(3)
N4 C21 1.348(3)
N5 C20 1.347(3)
N5 C19 1.355(3)
N6 C21 1.350(3)
N6 C20 1.343(3)
C1 C2 1.520(4)
C1 H1A 0.9600
C1 H1B 0.9600
C1 H1C 0.9600
C2 C3 1.499(4)
C2 H2A 0.9700
C2 H2B 0.9700
C3 H3A 0.9700
C3 H3B 0.9700
C4 C5 1.520(4)
C4 H4A 0.9600
C4 H4B 0.9600
C4 H4C 0.9600
C5 C6 1.496(4)
C5 H5A 0.9700
C5 H5B 0.9700
C6 H6A 0.9700
C6 H6B 0.9700
C7 C8 1.548(4)
C7 H7A 0.9600
C7 H7B 0.9600
C7 H7C 0.9600
C8 C9 1.485(4)
C8 H8A 0.9700
C8 H8B 0.9700
C9 H9A 0.9700
C9 H9B 0.9700
C10 C11 1.458(5)
C10 H10A 0.9600
C10 H10B 0.9600
C10 H10C 0.9600
C11 C12 1.518(4)
C11 H11A 0.9700
C11 H11B 0.9700
C12 H12A 0.9700
C12 H12B 0.9700
C13 C14 1.590(5)
C13 H13A 0.9600
C13 H13B 0.9600
C13 H13C 0.9600
C14 C15 1.429(5)
C14 H14A 0.9700
C14 H14B 0.9700
C15 H15A 0.9700
C15 H15B 0.9700
C16 C17 1.522(5)
C16 H16A 0.9600
C16 H16B 0.9600
C16 H16C 0.9600
C17 C18 1.482(5)
C17 H17A 0.9700
C17 H17B 0.9700
C18 H18A 0.9700
C18 H18B 0.9700

loop_
_cod_related_entry_id
_cod_related_entry_database
_cod_related_entry_code
1 ChemSpider 2836547
